data_7702443
loop_
_publ_author_name
'Eskelinen, Esa'
'Luukkanen, Saija'
'Haukka, Matti'
'Ahlgr\'en, Markku'
'Pakkanen, Tapani A.'

_publ_section_title
;
 Redox and photochemical behaviour of ruthenium(II) complexes with H2dcbpy
 ligand
 (H2dcbpy&#x2005;=&#x2005;2,2&#x2032;-bipyridine-4,4&#x2032;-dicarboxylic
 acid)
;
_journal_issue 16
_journal_name_full 'Journal of the Chemical Society, Dalton Transactions'
_journal_page_first 2745
_journal_paper_doi 10.1039/b004751l
_journal_year 2000
_chemical_formula_sum 'C24 H17 Br2 N4 O9 Ru'
_chemical_formula_weight 766.31
_chemical_name_common Ru(H2dcbpy)2Br2.(H2O)
_space_group_IT_number 14
_space_group_name_Hall '-P 2yn'
_space_group_name_H-M_alt 'P 1 21/n 1'
_symmetry_cell_setting monoclinic
_symmetry_space_group_name_H-M 'P 1 21/n 1'
_atom_sites_solution_hydrogens geom
_atom_sites_solution_primary direct
_atom_sites_solution_secondary difmap
_audit_creation_method SHELXL-97
_cell_angle_alpha 90.00
_cell_angle_beta 106.0100(10)
_cell_angle_gamma 90.00
_cell_formula_units_Z 4
_cell_length_a 12.1882(2)
_cell_length_b 11.27370(10)
_cell_length_c 19.8150(3)
_cell_measurement_temperature 293(2)
_cell_volume 2617.10(6)
_computing_cell_refinement 'Denzo/Scalepack (Otwinowski & Minor, 1997)'
_computing_data_collection 'Collect (Nonius, 1999)'
_computing_data_reduction 'Denzo/Scalepack (Otwinowski & Minor, 1997)'
_computing_molecular_graphics 'XP in SHELXTL v.5.1 (Bruker Axs, 1998)'
_computing_publication_material SHELXL-97
_computing_structure_refinement 'SHELXL-97 (Sheldrick, 1997)'
_computing_structure_solution 'SHELXS-97 (Sheldrick, 1990)'
_diffrn_ambient_temperature 293(2)
_diffrn_measured_fraction_theta_full 0.999
_diffrn_measured_fraction_theta_max 0.999
_diffrn_measurement_device_type 'Nonius KappaCCD'
_diffrn_measurement_method phi/omega-scan
_diffrn_radiation_monochromator graphite
_diffrn_radiation_source 'fine-focus sealed tube'
_diffrn_radiation_type MoK\a
_diffrn_radiation_wavelength 0.71073
_diffrn_reflns_av_R_equivalents 0.0138
_diffrn_reflns_av_sigmaI/netI 0.0284
_diffrn_reflns_limit_h_max 14
_diffrn_reflns_limit_h_min -14
_diffrn_reflns_limit_k_max 13
_diffrn_reflns_limit_k_min -13
_diffrn_reflns_limit_l_max 23
_diffrn_reflns_limit_l_min -23
_diffrn_reflns_number 9196
_diffrn_reflns_theta_full 25.25
_diffrn_reflns_theta_max 25.25
_diffrn_reflns_theta_min 2.51
_exptl_absorpt_coefficient_mu 3.714
_exptl_absorpt_correction_T_max 0.7077
_exptl_absorpt_correction_T_min 0.4021
_exptl_crystal_colour 'black (dark red)'
_exptl_crystal_density_diffrn 1.945
_exptl_crystal_density_method 'not measured'
_exptl_crystal_description block
_exptl_crystal_F_000 1500
_exptl_crystal_size_max 0.30
_exptl_crystal_size_mid 0.30
_exptl_crystal_size_min 0.10
_refine_diff_density_max 0.369
_refine_diff_density_min -0.686
_refine_diff_density_rms 0.075
_refine_ls_extinction_method none
_refine_ls_goodness_of_fit_ref 1.050
_refine_ls_hydrogen_treatment mixed
_refine_ls_matrix_type full
_refine_ls_number_parameters 370
_refine_ls_number_reflns 4730
_refine_ls_number_restraints 0
_refine_ls_restrained_S_all 1.050
_refine_ls_R_factor_all 0.0340
_refine_ls_R_factor_gt 0.0274
_refine_ls_shift/su_max 0.001
_refine_ls_shift/su_mean 0.000
_refine_ls_structure_factor_coef Fsqd
_refine_ls_weighting_details 'calc w=1/[\s^2^(Fo^2^)+(0.0325P)^2^+2.0649P] where P=(Fo^2^+2Fc^2^)/3'
_refine_ls_weighting_scheme calc
_refine_ls_wR_factor_gt 0.0663
_refine_ls_wR_factor_ref 0.0700
_reflns_number_gt 4103
_reflns_number_total 4730
_reflns_threshold_expression >2sigma(I)
_cod_data_source_file b004751l.txt
_cod_data_source_block Ru(H2dcbpy)2Br2.(H2O)_(3)
_cod_depositor_comments
;
The following automatic conversions were performed:

data item '_symmetry_cell_setting' value 'Monoclinic' was changed to
'monoclinic' in accordance with the
/home/saulius/struct/COD-crude-data/automatic-downloads/DataCite-retrospective/RSC/depositions/lib/dictionaries/cif_core.dic
dictionary named 'cif_core.dic' version 2.4.2 last updated on
2011-04-26.

Automatic conversion script
Id: cif_fix_values 6909 2019-04-08 15:41:33Z antanas 
;
_cod_original_sg_symbol_H-M 'P 21/n'
_cod_database_code 7702443

loop_
_symmetry_equiv_pos_as_xyz
'x, y, z'
'-x+1/2, y+1/2, -z+1/2'
'-x, -y, -z'
'x-1/2, -y-1/2, z-1/2'

loop_
_atom_site_label
_atom_site_type_symbol
_atom_site_fract_x
_atom_site_fract_y
_atom_site_fract_z
_atom_site_U_iso_or_equiv
_atom_site_adp_type
_atom_site_occupancy
_atom_site_symmetry_multiplicity
_atom_site_calc_flag
_atom_site_refinement_flags
Ru1 Ru 0.417758(18) 0.408993(19) 0.231607(11) 0.02354(8) Uani 1 1 d .
Br2 Br 0.50240(3) 0.57898(3) 0.315950(15) 0.03300(9) Uani 1 1 d .
Br1 Br 0.34187(3) 0.56932(3) 0.140346(16) 0.03662(10) Uani 1 1 d .
N1 N 0.47521(19) 0.2953(2) 0.31168(12) 0.0270(5) Uani 1 1 d .
N2 N 0.28405(19) 0.40931(19) 0.27549(12) 0.0265(5) Uani 1 1 d .
N3 N 0.35758(18) 0.2830(2) 0.15751(12) 0.0251(5) Uani 1 1 d .
N4 N 0.55401(19) 0.3887(2) 0.19106(12) 0.0268(5) Uani 1 1 d .
C10 C 0.5729(3) 0.2342(3) 0.32389(15) 0.0338(7) Uani 1 1 d .
H10 H 0.6122 0.2347 0.2898 0.041 Uiso 1 1 calc R
C11 C 0.6175(3) 0.1710(3) 0.38411(16) 0.0345(7) Uani 1 1 d .
H11 H 0.6863 0.1307 0.3910 0.041 Uiso 1 1 calc R
C12 C 0.5581(2) 0.1679(2) 0.43493(15) 0.0290(6) Uani 1 1 d .
C13 C 0.4548(2) 0.2273(2) 0.42225(14) 0.0285(6) Uani 1 1 d .
H13 H 0.4129 0.2248 0.4550 0.034 Uiso 1 1 calc R
C14 C 0.4145(2) 0.2907(2) 0.36019(14) 0.0263(6) Uani 1 1 d .
C15 C 0.3049(2) 0.3544(2) 0.33924(14) 0.0261(6) Uani 1 1 d .
C16 C 0.2258(2) 0.3550(2) 0.37778(14) 0.0273(6) Uani 1 1 d .
H16 H 0.2426 0.3191 0.4217 0.033 Uiso 1 1 calc R
C17 C 0.1206(2) 0.4102(2) 0.34982(15) 0.0288(6) Uani 1 1 d .
C18 C 0.0989(2) 0.4628(3) 0.28445(15) 0.0336(7) Uani 1 1 d .
H18 H 0.0287 0.4984 0.2643 0.040 Uiso 1 1 calc R
C19 C 0.1819(2) 0.4619(3) 0.24948(15) 0.0322(6) Uani 1 1 d .
H19 H 0.1669 0.4993 0.2060 0.039 Uiso 1 1 calc R
C20 C 0.2557(2) 0.2278(3) 0.14504(15) 0.0293(6) Uani 1 1 d .
H20 H 0.2124 0.2390 0.1765 0.035 Uiso 1 1 calc R
C21 C 0.2131(2) 0.1554(3) 0.08778(15) 0.0304(6) Uani 1 1 d .
H21 H 0.1429 0.1179 0.0813 0.037 Uiso 1 1 calc R
C22 C 0.2764(2) 0.1391(3) 0.03977(15) 0.0286(6) Uani 1 1 d .
C23 C 0.3832(2) 0.1911(3) 0.05352(15) 0.0293(6) Uani 1 1 d .
H23 H 0.4284 0.1787 0.0233 0.035 Uiso 1 1 calc R
C24 C 0.4227(2) 0.2619(2) 0.11271(14) 0.0269(6) Uani 1 1 d .
C25 C 0.5364(2) 0.3165(2) 0.13369(14) 0.0273(6) Uani 1 1 d .
C26 C 0.6220(2) 0.2936(3) 0.10180(15) 0.0311(6) Uani 1 1 d .
H26 H 0.6080 0.2450 0.0624 0.037 Uiso 1 1 calc R
C27 C 0.7289(2) 0.3439(3) 0.12927(15) 0.0301(6) Uani 1 1 d .
C28 C 0.7468(3) 0.4154(3) 0.18868(16) 0.0376(7) Uani 1 1 d .
H28 H 0.8181 0.4489 0.2086 0.045 Uiso 1 1 calc R
C29 C 0.6585(3) 0.4358(3) 0.21747(16) 0.0351(7) Uani 1 1 d .
H29 H 0.6714 0.4842 0.2569 0.042 Uiso 1 1 calc R
C40 C 0.6066(2) 0.1035(3) 0.50179(15) 0.0303(6) Uani 1 1 d .
O40 O 0.70336(19) 0.0502(2) 0.50342(12) 0.0448(6) Uani 1 1 d .
O41 O 0.56488(19) 0.1016(2) 0.55050(11) 0.0406(5) Uani 1 1 d .
C50 C 0.0364(3) 0.4084(3) 0.39201(17) 0.0359(7) Uani 1 1 d .
O50 O -0.06046(19) 0.4627(3) 0.35977(13) 0.0580(7) Uani 1 1 d .
O51 O 0.0548(2) 0.3657(3) 0.44876(13) 0.0639(8) Uani 1 1 d .
C60 C 0.2322(3) 0.0675(3) -0.02559(16) 0.0329(7) Uani 1 1 d .
O60 O 0.13191(19) 0.0202(2) -0.03038(12) 0.0456(6) Uani 1 1 d .
O61 O 0.2808(2) 0.0583(3) -0.07021(13) 0.0562(7) Uani 1 1 d .
C70 C 0.8206(2) 0.3217(3) 0.09409(15) 0.0327(7) Uani 1 1 d .
O70 O 0.91632(17) 0.3777(2) 0.12536(11) 0.0397(5) Uani 1 1 d .
O71 O 0.80694(19) 0.2608(2) 0.04243(12) 0.0473(6) Uani 1 1 d .
O98 O 0.5584(8) 0.6010(8) 0.0590(6) 0.160(4) Uani 0.55 1 d P
O99 O 0.6446(11) 0.7075(9) 0.1938(7) 0.165(5) Uani 0.45 1 d P
H40 H 0.7379 0.0011 0.5479 0.050 Uiso 1 1 d .
H50 H -0.1195 0.4585 0.3868 0.050 Uiso 1 1 d .
H60 H 0.1039 -0.0197 -0.0735 0.050 Uiso 1 1 d .
H70 H 0.9670 0.3649 0.0940 0.050 Uiso 1 1 d .
H981 H 0.4765 0.5790 0.0489 0.050 Uiso 0.00 1 d P
H982 H 0.6247 0.5436 0.0937 0.050 Uiso 0.00 1 d P
H991 H 0.6818 0.7573 0.1707 0.050 Uiso 0.50 1 d P
H992 H 0.6366 0.6402 0.1609 0.050 Uiso 0.50 1 d P

loop_
_atom_site_aniso_label
_atom_site_aniso_U_11
_atom_site_aniso_U_22
_atom_site_aniso_U_33
_atom_site_aniso_U_23
_atom_site_aniso_U_13
_atom_site_aniso_U_12
Ru1 0.02308(13) 0.02757(13) 0.02110(13) -0.00026(8) 0.00798(9) 0.00035(8)
Br2 0.03383(18) 0.03598(18) 0.02834(17) -0.00590(12) 0.00713(13) -0.00072(12)
Br1 0.04199(19) 0.03335(17) 0.03020(17) 0.00450(12) 0.00275(14) -0.00110(13)
N1 0.0262(12) 0.0317(13) 0.0248(12) -0.0015(10) 0.0098(10) 0.0003(10)
N2 0.0268(13) 0.0288(12) 0.0241(12) 0.0006(9) 0.0074(10) 0.0002(9)
N3 0.0229(12) 0.0274(12) 0.0265(12) 0.0020(10) 0.0092(10) 0.0010(9)
N4 0.0262(12) 0.0311(12) 0.0243(12) -0.0008(10) 0.0089(10) -0.0009(10)
C10 0.0374(17) 0.0389(17) 0.0294(15) 0.0055(13) 0.0161(13) 0.0089(13)
C11 0.0329(16) 0.0365(17) 0.0378(17) 0.0032(13) 0.0158(14) 0.0104(13)
C12 0.0280(15) 0.0277(15) 0.0309(15) 0.0019(12) 0.0073(12) 0.0022(11)
C13 0.0277(15) 0.0333(15) 0.0265(14) 0.0021(12) 0.0110(12) 0.0003(12)
C14 0.0256(14) 0.0265(14) 0.0282(14) -0.0002(11) 0.0097(12) -0.0006(11)
C15 0.0254(14) 0.0254(14) 0.0278(14) -0.0002(11) 0.0081(12) -0.0017(11)
C16 0.0275(15) 0.0294(14) 0.0255(14) 0.0007(12) 0.0081(12) 0.0000(11)
C17 0.0239(15) 0.0336(16) 0.0310(15) -0.0023(12) 0.0108(12) -0.0020(11)
C18 0.0232(15) 0.0457(18) 0.0311(15) 0.0050(14) 0.0060(12) 0.0040(13)
C19 0.0293(15) 0.0397(16) 0.0259(14) 0.0070(13) 0.0049(12) 0.0053(13)
C20 0.0278(15) 0.0328(15) 0.0307(15) 0.0019(12) 0.0139(12) -0.0006(12)
C21 0.0248(15) 0.0309(15) 0.0367(16) 0.0022(12) 0.0105(13) -0.0029(11)
C22 0.0272(15) 0.0296(15) 0.0302(15) 0.0005(12) 0.0098(12) -0.0011(11)
C23 0.0259(14) 0.0351(16) 0.0291(15) -0.0051(12) 0.0113(12) -0.0028(12)
C24 0.0245(14) 0.0308(15) 0.0262(14) 0.0003(12) 0.0084(12) 0.0010(11)
C25 0.0274(15) 0.0315(15) 0.0236(14) -0.0006(11) 0.0080(12) -0.0027(12)
C26 0.0292(15) 0.0377(16) 0.0284(15) -0.0060(12) 0.0114(12) -0.0041(12)
C27 0.0254(15) 0.0384(16) 0.0284(15) -0.0014(12) 0.0107(12) -0.0026(12)
C28 0.0283(16) 0.051(2) 0.0343(17) -0.0102(14) 0.0109(13) -0.0087(13)
C29 0.0312(16) 0.0453(18) 0.0297(16) -0.0117(13) 0.0100(13) -0.0077(13)
C40 0.0257(15) 0.0317(15) 0.0328(16) -0.0018(12) 0.0069(13) -0.0022(12)
O40 0.0379(13) 0.0618(15) 0.0364(12) 0.0130(11) 0.0131(10) 0.0219(11)
O41 0.0356(12) 0.0552(15) 0.0342(12) 0.0095(10) 0.0147(10) 0.0076(10)
C50 0.0310(17) 0.0426(18) 0.0375(18) 0.0028(14) 0.0149(14) 0.0015(13)
O50 0.0302(13) 0.100(2) 0.0507(15) 0.0210(14) 0.0221(11) 0.0188(13)
O51 0.0474(15) 0.103(2) 0.0503(15) 0.0336(15) 0.0295(13) 0.0252(15)
C60 0.0271(16) 0.0378(17) 0.0336(16) -0.0045(13) 0.0079(13) -0.0027(12)
O60 0.0364(12) 0.0602(15) 0.0431(13) -0.0196(11) 0.0159(10) -0.0197(11)
O61 0.0386(14) 0.091(2) 0.0461(14) -0.0275(13) 0.0231(12) -0.0216(13)
C70 0.0296(16) 0.0385(17) 0.0316(16) 0.0000(13) 0.0112(13) -0.0019(13)
O70 0.0272(11) 0.0553(14) 0.0395(12) -0.0094(11) 0.0139(9) -0.0077(10)
O71 0.0389(13) 0.0651(16) 0.0435(13) -0.0192(12) 0.0206(11) -0.0106(11)
O98 0.161(9) 0.139(8) 0.217(10) 0.095(7) 0.117(8) 0.059(6)
O99 0.206(12) 0.076(6) 0.242(14) 0.014(8) 0.111(11) -0.025(7)

loop_
_atom_type_symbol
_atom_type_description
_atom_type_scat_dispersion_real
_atom_type_scat_dispersion_imag
_atom_type_scat_source
C C 0.0033 0.0016 'International Tables Vol C Tables 4.2.6.8 and 6.1.1.4'
H H 0.0000 0.0000 'International Tables Vol C Tables 4.2.6.8 and 6.1.1.4'
N N 0.0061 0.0033 'International Tables Vol C Tables 4.2.6.8 and 6.1.1.4'
O O 0.0106 0.0060 'International Tables Vol C Tables 4.2.6.8 and 6.1.1.4'
Br Br -0.2901 2.4595 'International Tables Vol C Tables 4.2.6.8 and 6.1.1.4'
Ru Ru -1.2594 0.8363 'International Tables Vol C Tables 4.2.6.8 and 6.1.1.4'

loop_
_geom_angle_atom_site_label_1
_geom_angle_atom_site_label_2
_geom_angle_atom_site_label_3
_geom_angle
N1 Ru1 N3 95.90(9)
N1 Ru1 N4 95.46(9)
N3 Ru1 N4 78.96(9)
N1 Ru1 N2 79.08(9)
N3 Ru1 N2 97.89(9)
N4 Ru1 N2 173.45(9)
N1 Ru1 Br1 173.61(6)
N3 Ru1 Br1 89.71(6)
N4 Ru1 Br1 88.60(6)
N2 Ru1 Br1 97.17(6)
N1 Ru1 Br2 88.39(7)
N3 Ru1 Br2 174.07(6)
N4 Ru1 Br2 96.60(7)
N2 Ru1 Br2 86.92(6)
Br1 Ru1 Br2 86.235(12)
C10 N1 C14 118.7(2)
C10 N1 Ru1 124.75(18)
C14 N1 Ru1 116.18(18)
C19 N2 C15 118.1(2)
C19 N2 Ru1 126.74(19)
C15 N2 Ru1 115.13(18)
C20 N3 C24 118.1(2)
C20 N3 Ru1 125.90(18)
C24 N3 Ru1 115.72(18)
C29 N4 C25 118.3(2)
C29 N4 Ru1 125.94(19)
C25 N4 Ru1 115.75(18)
N1 C10 C11 123.1(3)
N1 C10 H10 118.4
C11 C10 H10 118.4
C10 C11 C12 118.8(3)
C10 C11 H11 120.6
C12 C11 H11 120.6
C13 C12 C11 119.0(3)
C13 C12 C40 121.1(3)
C11 C12 C40 119.9(3)
C12 C13 C14 119.4(2)
C12 C13 H13 120.3
C14 C13 H13 120.3
N1 C14 C13 120.9(2)
N1 C14 C15 114.1(2)
C13 C14 C15 125.0(2)
N2 C15 C16 121.8(2)
N2 C15 C14 113.9(2)
C16 C15 C14 124.2(2)
C15 C16 C17 119.1(3)
C15 C16 H16 120.4
C17 C16 H16 120.4
C18 C17 C16 118.8(3)
C18 C17 C50 123.2(3)
C16 C17 C50 118.1(3)
C19 C18 C17 119.4(3)
C19 C18 H18 120.3
C17 C18 H18 120.3
N2 C19 C18 122.8(3)
N2 C19 H19 118.6
C18 C19 H19 118.6
N3 C20 C21 122.9(2)
N3 C20 H20 118.5
C21 C20 H20 118.5
C20 C21 C22 119.1(3)
C20 C21 H21 120.4
C22 C21 H21 120.4
C23 C22 C21 118.5(3)
C23 C22 C60 119.5(2)
C21 C22 C60 121.9(3)
C22 C23 C24 119.8(3)
C22 C23 H23 120.1
C24 C23 H23 120.1
N3 C24 C23 121.4(2)
N3 C24 C25 114.5(2)
C23 C24 C25 124.0(2)
N4 C25 C26 121.7(3)
N4 C25 C24 113.9(2)
C26 C25 C24 124.3(2)
C25 C26 C27 119.3(3)
C25 C26 H26 120.4
C27 C26 H26 120.4
C26 C27 C28 118.6(3)
C26 C27 C70 119.4(3)
C28 C27 C70 121.9(3)
C29 C28 C27 119.5(3)
C29 C28 H28 120.3
C27 C28 H28 120.3
N4 C29 C28 122.7(3)
N4 C29 H29 118.7
C28 C29 H29 118.7
O41 C40 O40 122.9(3)
O41 C40 C12 124.7(3)
O40 C40 C12 112.3(2)
C40 O40 H40 114.8
O51 C50 O50 123.7(3)
O51 C50 C17 123.8(3)
O50 C50 C17 112.5(3)
C50 O50 H50 113.1
O61 C60 O60 123.5(3)
O61 C60 C22 123.6(3)
O60 C60 C22 112.8(2)
C60 O60 H60 110.9
O71 C70 O70 124.6(3)
O71 C70 C27 123.1(3)
O70 C70 C27 112.3(2)
C70 O70 H70 104.9
H981 O98 H982 119.8
H991 O99 H992 96.5

loop_
_geom_bond_atom_site_label_1
_geom_bond_atom_site_label_2
_geom_bond_distance
Ru1 N1 2.009(2)
Ru1 N3 2.029(2)
Ru1 N4 2.047(2)
Ru1 N2 2.048(2)
Ru1 Br1 2.5436(4)
Ru1 Br2 2.5650(4)
N1 C10 1.339(4)
N1 C14 1.366(3)
N2 C19 1.346(4)
N2 C15 1.366(3)
N3 C20 1.349(3)
N3 C24 1.365(3)
N4 C29 1.346(4)
N4 C25 1.367(3)
C10 C11 1.367(4)
C10 H10 0.9300
C11 C12 1.394(4)
C11 H11 0.9300
C12 C13 1.386(4)
C12 C40 1.484(4)
C13 C14 1.390(4)
C13 H13 0.9300
C14 C15 1.471(4)
C15 C16 1.386(4)
C16 C17 1.395(4)
C16 H16 0.9300
C17 C18 1.382(4)
C17 C50 1.492(4)
C18 C19 1.375(4)
C18 H18 0.9300
C19 H19 0.9300
C20 C21 1.378(4)
C20 H20 0.9300
C21 C22 1.392(4)
C21 H21 0.9300
C22 C23 1.385(4)
C22 C60 1.495(4)
C23 C24 1.390(4)
C23 H23 0.9300
C24 C25 1.468(4)
C25 C26 1.385(4)
C26 C27 1.387(4)
C26 H26 0.9300
C27 C28 1.393(4)
C27 C70 1.492(4)
C28 C29 1.369(4)
C28 H28 0.9300
C29 H29 0.9300
C40 O41 1.209(3)
C40 O40 1.316(3)
O40 H40 1.0273
C50 O51 1.187(4)
C50 O50 1.327(4)
O50 H50 1.0098
C60 O61 1.197(4)
C60 O60 1.313(4)
O60 H60 0.9425
C70 O71 1.205(4)
C70 O70 1.321(4)
O70 H70 1.0001
O98 H981 0.9943
O98 H982 1.1127
O99 H991 0.9189
O99 H992 0.9868

loop_
_geom_hbond_atom_site_label_D
_geom_hbond_atom_site_label_H
_geom_hbond_atom_site_label_A
_geom_hbond_distance_DH
_geom_hbond_distance_HA
_geom_hbond_distance_DA
_geom_hbond_angle_DHA
_geom_hbond_site_symmetry_A
O99 H991 O50 0.92 2.72 3.140(11) 108.5 2

loop_
_geom_torsion_atom_site_label_1
_geom_torsion_atom_site_label_2
_geom_torsion_atom_site_label_3
_geom_torsion_atom_site_label_4
_geom_torsion
N3 Ru1 N1 C10 78.5(2)
N4 Ru1 N1 C10 -0.9(2)
N2 Ru1 N1 C10 175.5(3)
Br1 Ru1 N1 C10 -130.1(5)
Br2 Ru1 N1 C10 -97.4(2)
N3 Ru1 N1 C14 -108.2(2)
N4 Ru1 N1 C14 172.4(2)
N2 Ru1 N1 C14 -11.30(19)
Br1 Ru1 N1 C14 43.1(7)
Br2 Ru1 N1 C14 75.87(19)
N1 Ru1 N2 C19 -172.7(3)
N3 Ru1 N2 C19 -78.2(2)
N4 Ru1 N2 C19 -139.0(7)
Br1 Ru1 N2 C19 12.5(2)
Br2 Ru1 N2 C19 98.3(2)
N1 Ru1 N2 C15 10.46(19)
N3 Ru1 N2 C15 104.99(19)
N4 Ru1 N2 C15 44.2(8)
Br1 Ru1 N2 C15 -164.31(18)
Br2 Ru1 N2 C15 -78.50(18)
N1 Ru1 N3 C20 82.3(2)
N4 Ru1 N3 C20 176.8(2)
N2 Ru1 N3 C20 2.6(2)
Br1 Ru1 N3 C20 -94.6(2)
Br2 Ru1 N3 C20 -141.4(5)
N1 Ru1 N3 C24 -104.14(19)
N4 Ru1 N3 C24 -9.71(19)
N2 Ru1 N3 C24 176.11(19)
Br1 Ru1 N3 C24 78.91(18)
Br2 Ru1 N3 C24 32.1(7)
N1 Ru1 N4 C29 -75.8(3)
N3 Ru1 N4 C29 -170.7(3)
N2 Ru1 N4 C29 -109.0(8)
Br1 Ru1 N4 C29 99.3(2)
Br2 Ru1 N4 C29 13.2(2)
N1 Ru1 N4 C25 101.3(2)
N3 Ru1 N4 C25 6.36(19)
N2 Ru1 N4 C25 68.1(8)
Br1 Ru1 N4 C25 -83.62(19)
Br2 Ru1 N4 C25 -169.66(18)
C14 N1 C10 C11 -2.8(4)
Ru1 N1 C10 C11 170.3(2)
N1 C10 C11 C12 1.2(5)
C10 C11 C12 C13 1.1(4)
C10 C11 C12 C40 -177.9(3)
C11 C12 C13 C14 -1.6(4)
C40 C12 C13 C14 177.4(3)
C10 N1 C14 C13 2.2(4)
Ru1 N1 C14 C13 -171.4(2)
C10 N1 C14 C15 -176.0(3)
Ru1 N1 C14 C15 10.3(3)
C12 C13 C14 N1 -0.1(4)
C12 C13 C14 C15 178.0(3)
C19 N2 C15 C16 -1.9(4)
Ru1 N2 C15 C16 175.2(2)
C19 N2 C15 C14 174.9(2)
Ru1 N2 C15 C14 -8.0(3)
N1 C14 C15 N2 -1.3(3)
C13 C14 C15 N2 -179.5(3)
N1 C14 C15 C16 175.4(3)
C13 C14 C15 C16 -2.8(4)
N2 C15 C16 C17 1.9(4)
C14 C15 C16 C17 -174.6(3)
C15 C16 C17 C18 -0.1(4)
C15 C16 C17 C50 179.3(3)
C16 C17 C18 C19 -1.6(5)
C50 C17 C18 C19 179.0(3)
C15 N2 C19 C18 0.2(4)
Ru1 N2 C19 C18 -176.5(2)
C17 C18 C19 N2 1.6(5)
C24 N3 C20 C21 -2.8(4)
Ru1 N3 C20 C21 170.6(2)
N3 C20 C21 C22 -0.9(4)
C20 C21 C22 C23 3.6(4)
C20 C21 C22 C60 -176.4(3)
C21 C22 C23 C24 -2.7(4)
C60 C22 C23 C24 177.3(3)
C20 N3 C24 C23 3.7(4)
Ru1 N3 C24 C23 -170.4(2)
C20 N3 C24 C25 -174.6(2)
Ru1 N3 C24 C25 11.4(3)
C22 C23 C24 N3 -1.0(4)
C22 C23 C24 C25 177.1(3)
C29 N4 C25 C26 -1.6(4)
Ru1 N4 C25 C26 -178.9(2)
C29 N4 C25 C24 175.1(3)
Ru1 N4 C25 C24 -2.3(3)
N3 C24 C25 N4 -5.9(3)
C23 C24 C25 N4 175.9(3)
N3 C24 C25 C26 170.7(3)
C23 C24 C25 C26 -7.6(5)
N4 C25 C26 C27 0.9(4)
C24 C25 C26 C27 -175.4(3)
C25 C26 C27 C28 0.5(4)
C25 C26 C27 C70 -178.6(3)
C26 C27 C28 C29 -1.2(5)
C70 C27 C28 C29 177.9(3)
C25 N4 C29 C28 0.9(5)
Ru1 N4 C29 C28 177.9(2)
C27 C28 C29 N4 0.5(5)
C13 C12 C40 O41 -3.5(5)
C11 C12 C40 O41 175.5(3)
C13 C12 C40 O40 178.3(3)
C11 C12 C40 O40 -2.7(4)
C18 C17 C50 O51 -178.5(3)
C16 C17 C50 O51 2.1(5)
C18 C17 C50 O50 -0.1(4)
C16 C17 C50 O50 -179.5(3)
C23 C22 C60 O61 -5.3(5)
C21 C22 C60 O61 174.7(3)
C23 C22 C60 O60 177.7(3)
C21 C22 C60 O60 -2.3(4)
C26 C27 C70 O71 -0.5(5)
C28 C27 C70 O71 -179.5(3)
C26 C27 C70 O70 178.5(3)
C28 C27 C70 O70 -0.6(4)
